data_7710641
loop_
_publ_author_name
'Khatua, Snehadrinarayan'
'Rabha, Monosh'
'Sen, Bhaskar'
'Sheet, Sanjoy Kr'
'Aguan, Kripamoy'

_publ_section_title
;
 Cyclometalated Iridium(III) Complex of a 1,2,3-Triazole-based Ligand for
 Highly Selective Sensing of Pyrophosphate Ion
;
_journal_name_full 'Dalton Transactions'
_journal_paper_doi 10.1039/D2DT01634F
_journal_year 2022
_chemical_formula_sum 'C33 H29 F6 Ir N7 O2 P'
_chemical_formula_weight 892.80
_space_group_crystal_system monoclinic
_space_group_IT_number 14
_space_group_name_Hall '-P 2ybc'
_space_group_name_H-M_alt 'P 1 21/c 1'
_atom_sites_solution_hydrogens geom
_audit_creation_method SHELXL-2018/3
_audit_update_record
;
2022-05-19 deposited with the CCDC.	2022-06-29 downloaded from the CCDC.
;
_cell_angle_alpha 90
_cell_angle_beta 112.56(2)
_cell_angle_gamma 90
_cell_formula_units_Z 4
_cell_length_a 15.508(3)
_cell_length_b 13.606(4)
_cell_length_c 18.951(3)
_cell_measurement_reflns_used 3437
_cell_measurement_temperature 293(2)
_cell_measurement_theta_max 29.234
_cell_measurement_theta_min 3.227
_cell_volume 3692.7(15)
_computing_cell_refinement 'CrysAlis PRO'
_computing_data_collection 'CrysAlis PRO (Agilent, 2011)'
_computing_data_reduction 'CrysAlis PRO'
_computing_structure_refinement 'SHELXL-2018/3 (Sheldrick, 2018)'
_computing_structure_solution 'SHELXS-97 (Sheldrick, 1990)'
_diffrn_ambient_temperature 293(2)
_diffrn_measured_fraction_theta_full 0.990
_diffrn_measured_fraction_theta_max 0.844
_diffrn_measurement_device_type 'Xcalibur, Eos, Gemini'
_diffrn_measurement_method '\w scans'
_diffrn_radiation_monochromator graphite
_diffrn_radiation_source 'Enhance (Mo) X-ray Source'
_diffrn_radiation_type MoK\a
_diffrn_radiation_wavelength 0.71073
_diffrn_reflns_av_R_equivalents 0.1194
_diffrn_reflns_av_unetI/netI 0.2359
_diffrn_reflns_Laue_measured_fraction_full 0.990
_diffrn_reflns_Laue_measured_fraction_max 0.844
_diffrn_reflns_limit_h_max 19
_diffrn_reflns_limit_h_min -20
_diffrn_reflns_limit_k_max 15
_diffrn_reflns_limit_k_min -17
_diffrn_reflns_limit_l_max 25
_diffrn_reflns_limit_l_min -24
_diffrn_reflns_number 13635
_diffrn_reflns_point_group_measured_fraction_full 0.990
_diffrn_reflns_point_group_measured_fraction_max 0.844
_diffrn_reflns_theta_full 26.000
_diffrn_reflns_theta_max 29.093
_diffrn_reflns_theta_min 3.267
_exptl_absorpt_coefficient_mu 3.729
_exptl_absorpt_correction_T_max 0.914
_exptl_absorpt_correction_T_min 0.854
_exptl_absorpt_correction_type multi-scan
_exptl_absorpt_process_details 'CrysAlis PRO; Agilent, 2011'
_exptl_crystal_colour yellow
_exptl_crystal_density_diffrn 1.606
_exptl_crystal_description Plate
_exptl_crystal_F_000 1752
_exptl_crystal_preparation Luminescent
_exptl_crystal_size_max 0.140
_exptl_crystal_size_mid 0.100
_exptl_crystal_size_min 0.070
_refine_diff_density_max 4.494
_refine_diff_density_min -3.826
_refine_diff_density_rms 0.284
_refine_ls_extinction_coef 0.0022(5)
_refine_ls_extinction_expression Fc^*^=kFc[1+0.001xFc^2^\l^3^/sin(2\q)]^-1/4^
_refine_ls_extinction_method 'SHELXL-2018/3 (Sheldrick 2018)'
_refine_ls_goodness_of_fit_ref 1.060
_refine_ls_hydrogen_treatment mixed
_refine_ls_matrix_type full
_refine_ls_number_parameters 443
_refine_ls_number_reflns 8371
_refine_ls_number_restraints 12
_refine_ls_restrained_S_all 1.059
_refine_ls_R_factor_all 0.2274
_refine_ls_R_factor_gt 0.1312
_refine_ls_shift/su_max 0.000
_refine_ls_shift/su_mean 0.000
_refine_ls_structure_factor_coef Fsqd
_refine_ls_weighting_details 'w=1/[\s^2^(Fo^2^)+(0.1364P)^2^+37.4524P] where P=(Fo^2^+2Fc^2^)/3'
_refine_ls_weighting_scheme calc
_refine_ls_wR_factor_gt 0.3105
_refine_ls_wR_factor_ref 0.3778
_reflns_Friedel_coverage 0.000
_reflns_number_gt 3761
_reflns_number_total 8371
_reflns_threshold_expression 'I > 2\s(I)'
_cod_data_source_file d2dt01634f2.cif
_cod_data_source_block shelx
_cod_depositor_comments
;
The following automatic conversions were performed:

data item '_exptl_absorpt_correction_type' value 'Multi-scan' was
changed to 'multi-scan' in accordance with the
/home/data/users/saulius/crontab/automatic-downloads/rss-feeds/RSC/lib/dictionaries/cif_core.dic
dictionary named 'cif_core.dic' version 2.4.2 last updated on
2011-04-26.

Automatic conversion script
Id: cif_fix_values 7556 2019-12-06 15:28:31Z antanas 
;
_cod_original_cell_volume 3692.4(16)
_cod_original_sg_symbol_H-M 'P 21/c'
_cod_database_code 7710641
_shelx_shelxl_version_number 2018/3
_shelx_space_group_comment
;
The symmetry employed for this shelxl refinement is uniquely defined
by the following loop, which should always be used as a source of
symmetry information in preference to the above space-group names.
They are only intended as comments.
;
_shelx_estimated_absorpt_t_min 0.623
_shelx_estimated_absorpt_t_max 0.780

loop_
_space_group_symop_operation_xyz
'x, y, z'
'-x, y+1/2, -z+1/2'
'-x, -y, -z'
'x, -y-1/2, z-1/2'

loop_
_atom_site_label
_atom_site_type_symbol
_atom_site_fract_x
_atom_site_fract_y
_atom_site_fract_z
_atom_site_U_iso_or_equiv
_atom_site_adp_type
_atom_site_occupancy
_atom_site_site_symmetry_order
_atom_site_calc_flag
_atom_site_refinement_flags_posn
_atom_site_refinement_flags_adp
_atom_site_refinement_flags_occupancy
_atom_site_disorder_assembly
_atom_site_disorder_group
C11 C 0.087(2) 0.724(3) 0.3569(18) 0.113(14) Uani 1 1 d . . . . .
H11A H 0.080771 0.655398 0.341517 0.136 Uiso 1 1 calc R U . . .
H11B H 0.122285 0.724836 0.411598 0.136 Uiso 1 1 calc R U . . .
C23 C 0.1365(16) 0.6812(19) 0.1089(16) 0.068(7) Uani 1 1 d . . . . .
H23 H 0.120536 0.712436 0.145799 0.081 Uiso 1 1 calc R U . . .
C24 C 0.067(2) 0.643(3) 0.0513(16) 0.109(15) Uani 1 1 d . . . . .
H24 H 0.005157 0.651532 0.046711 0.131 Uiso 1 1 calc R U . . .
C25 C 0.088(3) 0.588(3) -0.004(2) 0.128(16) Uani 1 1 d . . . . .
H25 H 0.041651 0.557168 -0.044889 0.153 Uiso 1 1 calc R U . . .
N7 N 0.2304(15) 0.6812(12) 0.1219(10) 0.054(5) Uani 1 1 d . . . . .
O1 O -0.0021(11) 0.7559(19) 0.3458(18) 0.146(14) Uani 1 1 d . U . . .
H1 H -0.005890 0.815198 0.337607 0.219 Uiso 1 1 calc R U . . .
O1W O -0.151(2) 0.724(4) 0.377(2) 0.24(2) Uani 1 1 d . . . . .
P1 P -0.1562(6) 0.6694(6) 0.1362(5) 0.085(2) Uani 1 1 d . . . . .
F1 F -0.070(2) 0.739(2) 0.1655(15) 0.191(14) Uani 1 1 d . . . . .
F2 F -0.0836(16) 0.581(2) 0.1389(17) 0.172(11) Uani 1 1 d . . . . .
F3 F -0.145(2) 0.643(3) 0.2145(13) 0.198(16) Uani 1 1 d . . . . .
F4 F -0.2404(11) 0.5894(14) 0.1055(11) 0.108(6) Uani 1 1 d . . . . .
F5 F -0.239(2) 0.753(2) 0.112(3) 0.28(3) Uani 1 1 d . . . . .
F6 F -0.1603(16) 0.686(2) 0.0550(14) 0.158(10) Uani 1 1 d . . . . .
C1 C 0.2897(15) 0.9193(16) 0.0803(13) 0.051(5) Uani 1 1 d . . . . .
C2 C 0.3117(17) 0.8762(16) 0.0224(14) 0.060(6) Uani 1 1 d . . . . .
H2 H 0.338463 0.813998 0.028697 0.073 Uiso 1 1 calc R U . . .
C3 C 0.293(2) 0.927(2) -0.0429(14) 0.070(7) Uani 1 1 d . . . . .
H3 H 0.305065 0.899461 -0.083012 0.084 Uiso 1 1 calc R U . . .
C4 C 0.255(2) 1.022(2) -0.0499(16) 0.092(11) Uani 1 1 d . . . . .
H4 H 0.243012 1.057424 -0.094680 0.110 Uiso 1 1 calc R U . . .
C5 C 0.2366(18) 1.062(2) 0.0073(16) 0.082(9) Uani 1 1 d . . . . .
H5A H 0.211813 1.125306 0.002488 0.098 Uiso 1 1 calc R U . . .
C6 C 0.2539(18) 1.0109(16) 0.0711(14) 0.061(6) Uani 1 1 d . . . . .
C7 C 0.2685(14) 0.9522(16) 0.1820(12) 0.048(5) Uani 1 1 d . . . . .
C8 C 0.2730(19) 0.9583(19) 0.2622(14) 0.069(7) Uani 1 1 d . . . . .
H8A H 0.242250 1.018009 0.268130 0.083 Uiso 1 1 calc R U . . .
H8B H 0.337809 0.961552 0.297285 0.083 Uiso 1 1 calc R U . . .
C9 C 0.1602(16) 0.865(2) 0.3104(13) 0.063(7) Uani 1 1 d . . . . .
H9 H 0.128440 0.917454 0.321016 0.076 Uiso 1 1 calc R U . . .
C10 C 0.1485(18) 0.772(2) 0.3202(16) 0.069(7) Uani 1 1 d . . . . .
C12 C 0.4959(14) 0.8695(18) 0.2980(13) 0.054(6) Uani 1 1 d . . . . .
H12 H 0.474472 0.910451 0.255442 0.065 Uiso 1 1 calc R U . . .
C13 C 0.5718(17) 0.901(2) 0.3593(16) 0.072(8) Uani 1 1 d . . . . .
H13 H 0.594840 0.964908 0.362904 0.086 Uiso 1 1 calc R U . . .
C14 C 0.610(3) 0.834(3) 0.414(2) 0.103(11) Uani 1 1 d . . . . .
H14 H 0.663199 0.851756 0.455616 0.124 Uiso 1 1 calc R U . . .
C15 C 0.5773(19) 0.738(2) 0.4113(16) 0.082(9) Uani 1 1 d . . . . .
H15 H 0.607907 0.691202 0.447812 0.098 Uiso 1 1 calc R U . . .
C16 C 0.4943(18) 0.720(3) 0.3497(16) 0.081(9) Uani 1 1 d . . . . .
C17 C 0.4505(15) 0.6255(15) 0.3368(12) 0.046(5) Uani 1 1 d . . . . .
C18 C 0.4844(18) 0.548(2) 0.3873(16) 0.075(8) Uani 1 1 d . . . . .
H18 H 0.536475 0.555867 0.432384 0.089 Uiso 1 1 calc R U . . .
C19 C 0.438(2) 0.453(2) 0.3689(18) 0.083(9) Uani 1 1 d . . . . .
H19 H 0.460034 0.398083 0.400303 0.099 Uiso 1 1 calc R U . . .
C20 C 0.358(2) 0.447(2) 0.3018(18) 0.080(8) Uani 1 1 d . . . . .
H20 H 0.325799 0.388047 0.288566 0.096 Uiso 1 1 calc R U . . .
C21 C 0.3256(17) 0.5250(19) 0.2561(14) 0.061(6) Uani 1 1 d . . . . .
H21 H 0.269221 0.519514 0.214418 0.073 Uiso 1 1 calc R U . . .
C22 C 0.3731(11) 0.6128(13) 0.2685(9) 0.029(4) Uiso 1 1 d . . . . .
C26 C 0.183(2) 0.581(2) 0.0056(16) 0.081(9) Uani 1 1 d . . . . .
H26 H 0.202274 0.545048 -0.027701 0.097 Uiso 1 1 calc R U . . .
C27 C 0.2457(18) 0.6304(13) 0.0660(14) 0.057(6) Uani 1 1 d . . . . .
C28 C 0.349(2) 0.6362(17) 0.0809(16) 0.083(9) Uani 1 1 d . . . . .
C29 C 0.386(2) 0.602(2) 0.0301(18) 0.088(9) Uani 1 1 d . . . . .
H29 H 0.348503 0.567168 -0.012865 0.106 Uiso 1 1 calc R U . . .
C30 C 0.475(3) 0.619(2) 0.0414(19) 0.098(12) Uani 1 1 d . . . . .
H30 H 0.497378 0.597213 0.004770 0.118 Uiso 1 1 calc R U . . .
C31 C 0.537(2) 0.6669(19) 0.107(2) 0.089(10) Uani 1 1 d . . . . .
H31 H 0.600716 0.674207 0.116715 0.107 Uiso 1 1 calc R U . . .
C32 C 0.497(2) 0.7027(19) 0.1547(18) 0.079(9) Uani 1 1 d . . . . .
H32 H 0.534164 0.738130 0.197501 0.095 Uiso 1 1 calc R U . . .
C33 C 0.4108(13) 0.6905(16) 0.1443(11) 0.043(5) Uiso 1 1 d . . . . .
N1 N 0.2965(13) 0.8790(12) 0.1510(8) 0.047(4) Uani 1 1 d . . . . .
N2 N 0.2525(12) 0.7809(10) 0.2755(11) 0.043(4) Uani 1 1 d . . . . .
N3 N 0.2058(14) 0.7185(17) 0.2943(11) 0.063(6) Uani 1 1 d . . . . .
N4 N 0.2269(16) 0.8708(17) 0.2818(13) 0.075(6) Uani 1 1 d . . . . .
N5 N 0.2393(13) 1.0322(13) 0.1392(12) 0.067(6) Uani 1 1 d . . . . .
H5 H 0.216707 1.085063 0.150180 0.080 Uiso 1 1 calc R U . . .
N6 N 0.4507(14) 0.7877(11) 0.2934(11) 0.053(5) Uani 1 1 d . U . . .
Ir1 Ir 0.33647(6) 0.73817(6) 0.20854(5) 0.0470(4) Uani 1 1 d . . . . .

loop_
_atom_site_aniso_label
_atom_site_aniso_U_11
_atom_site_aniso_U_22
_atom_site_aniso_U_33
_atom_site_aniso_U_23
_atom_site_aniso_U_13
_atom_site_aniso_U_12
C11 0.13(3) 0.15(4) 0.08(2) 0.00(2) 0.06(2) -0.06(3)
C23 0.056(14) 0.052(16) 0.085(19) -0.009(14) 0.016(13) 0.007(12)
C24 0.062(17) 0.21(5) 0.050(17) -0.02(2) 0.016(14) -0.02(2)
C25 0.12(3) 0.12(4) 0.12(3) 0.05(3) 0.02(2) -0.06(3)
N7 0.109(15) 0.012(8) 0.056(11) 0.015(8) 0.047(11) 0.005(9)
O1 0.040(9) 0.16(2) 0.18(2) -0.10(2) -0.021(12) 0.068(12)
O1W 0.19(3) 0.39(6) 0.18(3) 0.00(3) 0.11(3) -0.18(4)
P1 0.106(6) 0.054(5) 0.095(6) 0.013(4) 0.036(5) -0.009(4)
F1 0.26(3) 0.15(2) 0.15(2) -0.028(18) 0.05(2) -0.14(2)
F2 0.127(17) 0.16(3) 0.25(3) 0.03(2) 0.096(19) 0.018(18)
F3 0.26(3) 0.20(3) 0.114(18) 0.013(19) 0.050(19) -0.15(3)
F4 0.093(11) 0.076(13) 0.147(16) 0.014(13) 0.036(11) -0.008(10)
F5 0.20(3) 0.080(19) 0.66(9) 0.00(3) 0.28(5) 0.00(2)
F6 0.139(18) 0.19(3) 0.15(2) 0.05(2) 0.057(15) -0.019(19)
C1 0.069(14) 0.037(12) 0.057(14) 0.012(10) 0.036(11) -0.011(10)
C2 0.103(18) 0.016(10) 0.078(17) -0.014(11) 0.052(15) -0.011(11)
C3 0.12(2) 0.051(16) 0.052(14) -0.013(12) 0.047(15) -0.012(15)
C4 0.16(3) 0.07(2) 0.071(18) 0.032(16) 0.08(2) 0.05(2)
C5 0.089(19) 0.057(18) 0.10(2) 0.042(17) 0.036(17) 0.003(15)
C6 0.094(18) 0.025(12) 0.072(16) -0.002(11) 0.042(14) 0.009(11)
C7 0.050(11) 0.035(12) 0.055(13) -0.027(10) 0.018(10) -0.017(9)
C8 0.098(18) 0.046(15) 0.082(18) -0.021(14) 0.055(15) -0.013(13)
C9 0.067(15) 0.068(19) 0.063(16) 0.001(13) 0.034(13) 0.012(13)
C10 0.076(16) 0.068(18) 0.079(18) 0.021(15) 0.047(14) -0.013(14)
C12 0.057(13) 0.045(14) 0.050(13) -0.002(11) 0.011(10) -0.009(10)
C13 0.066(15) 0.044(15) 0.10(2) -0.027(15) 0.019(14) -0.025(12)
C14 0.15(3) 0.06(2) 0.10(3) -0.03(2) 0.05(2) -0.03(2)
C15 0.088(18) 0.08(2) 0.069(17) -0.020(15) 0.017(14) -0.055(16)
C16 0.063(15) 0.11(3) 0.071(18) -0.019(18) 0.032(14) -0.003(16)
C17 0.070(14) 0.028(11) 0.049(12) 0.015(9) 0.032(11) 0.021(10)
C18 0.066(15) 0.08(2) 0.083(19) -0.008(17) 0.035(14) 0.002(15)
C19 0.15(3) 0.038(15) 0.09(2) 0.027(15) 0.08(2) 0.042(17)
C20 0.13(2) 0.037(15) 0.10(2) -0.013(15) 0.07(2) -0.009(16)
C21 0.077(16) 0.045(15) 0.070(16) -0.005(13) 0.038(13) -0.007(12)
C26 0.10(2) 0.057(18) 0.075(19) -0.005(15) 0.023(16) -0.039(16)
C27 0.106(18) 0.003(8) 0.077(16) 0.007(9) 0.051(15) 0.013(10)
C28 0.17(3) 0.018(11) 0.087(19) 0.006(12) 0.08(2) -0.010(15)
C29 0.14(3) 0.051(18) 0.10(2) 0.000(17) 0.09(2) -0.005(18)
C30 0.18(3) 0.037(15) 0.15(3) -0.013(18) 0.13(3) 0.025(19)
C31 0.12(2) 0.035(14) 0.17(3) -0.010(19) 0.12(2) 0.003(15)
C32 0.10(2) 0.045(15) 0.11(2) 0.006(15) 0.061(18) -0.038(14)
N1 0.089(12) 0.022(9) 0.027(8) 0.013(7) 0.020(8) 0.020(8)
N2 0.062(10) 0.009(7) 0.077(12) -0.006(7) 0.047(10) 0.000(7)
N3 0.069(12) 0.072(15) 0.062(12) -0.019(11) 0.039(10) 0.018(11)
N4 0.097(15) 0.054(14) 0.092(16) 0.016(13) 0.057(14) 0.013(12)
N5 0.077(13) 0.020(10) 0.113(18) 0.022(11) 0.047(13) 0.020(9)
N6 0.105(14) 0.006(7) 0.063(12) 0.004(7) 0.049(11) -0.017(8)
Ir1 0.0623(6) 0.0248(5) 0.0627(6) -0.0030(4) 0.0338(4) 0.0001(4)

loop_
_atom_type_symbol
_atom_type_description
_atom_type_scat_dispersion_real
_atom_type_scat_dispersion_imag
_atom_type_scat_source
C C 0.0033 0.0016 'International Tables Vol C Tables 4.2.6.8 and 6.1.1.4'
H H 0.0000 0.0000 'International Tables Vol C Tables 4.2.6.8 and 6.1.1.4'
N N 0.0061 0.0033 'International Tables Vol C Tables 4.2.6.8 and 6.1.1.4'
O O 0.0106 0.0060 'International Tables Vol C Tables 4.2.6.8 and 6.1.1.4'
Ir Ir -1.4442 7.9887 'International Tables Vol C Tables 4.2.6.8 and 6.1.1.4'
P P 0.1023 0.0942 'International Tables Vol C Tables 4.2.6.8 and 6.1.1.4'
F F 0.0171 0.0103 'International Tables Vol C Tables 4.2.6.8 and 6.1.1.4'

loop_
_geom_angle_atom_site_label_1
_geom_angle_atom_site_label_2
_geom_angle_atom_site_label_3
_geom_angle
_geom_angle_site_symmetry_1
_geom_angle_site_symmetry_3
_geom_angle_publ_flag
O1 C11 C10 124(3) . . ?
C24 C23 N7 129(3) . . ?
C23 C24 C25 118(3) . . ?
C26 C25 C24 118(3) . . ?
C27 N7 C23 110(2) . . ?
C27 N7 Ir1 120.4(17) . . ?
C23 N7 Ir1 129.1(16) . . ?
F3 P1 F6 173(2) . . ?
F3 P1 F1 92.0(14) . . ?
F6 P1 F1 88.0(14) . . ?
F3 P1 F4 88.2(12) . . ?
F6 P1 F4 91.2(13) . . ?
F1 P1 F4 175.2(16) . . ?
F3 P1 F2 88.8(19) . . ?
F6 P1 F2 84.4(15) . . ?
F1 P1 F2 86.9(16) . . ?
F4 P1 F2 88.2(12) . . ?
F3 P1 F5 103(2) . . ?
F6 P1 F5 83(2) . . ?
F1 P1 F5 98.8(17) . . ?
F4 P1 F5 85.9(13) . . ?
F2 P1 F5 166(2) . . ?
C6 C1 C2 120(2) . . ?
C6 C1 N1 111(2) . . ?
C2 C1 N1 129(2) . . ?
C3 C2 C1 118(2) . . ?
C2 C3 C4 120(2) . . ?
C5 C4 C3 121(2) . . ?
C6 C5 C4 119(3) . . ?
C5 C6 C1 122(2) . . ?
C5 C6 N5 132(2) . . ?
C1 C6 N5 106(2) . . ?
N1 C7 N5 116(2) . . ?
N1 C7 C8 127(2) . . ?
N5 C7 C8 116(2) . . ?
C7 C8 N4 111(2) . . ?
C10 C9 N4 106(2) . . ?
C9 C10 N3 109(2) . . ?
C9 C10 C11 129(3) . . ?
N3 C10 C11 122(3) . . ?
N6 C12 C13 126(2) . . ?
C14 C13 C12 115(3) . . ?
C13 C14 C15 124(3) . . ?
C14 C15 C16 114(3) . . ?
N6 C16 C15 123(3) . . ?
N6 C16 C17 114(2) . . ?
C15 C16 C17 122(3) . . ?
C18 C17 C22 120(2) . . ?
C18 C17 C16 123(2) . . ?
C22 C17 C16 117(2) . . ?
C17 C18 C19 119(3) . . ?
C20 C19 C18 117(3) . . ?
C21 C20 C19 122(3) . . ?
C20 C21 C22 122(2) . . ?
C21 C22 C17 118.6(19) . . ?
C21 C22 Ir1 128.7(16) . . ?
C17 C22 Ir1 112.1(14) . . ?
C27 C26 C25 116(3) . . ?
C26 C27 N7 129(3) . . ?
C26 C27 C28 123(2) . . ?
N7 C27 C28 108(2) . . ?
C29 C28 C33 116(3) . . ?
C29 C28 C27 123(3) . . ?
C33 C28 C27 120(2) . . ?
C30 C29 C28 121(3) . . ?
C29 C30 C31 123(2) . . ?
C32 C31 C30 114(2) . . ?
C33 C32 C31 124(3) . . ?
C32 C33 C28 122(2) . . ?
C32 C33 Ir1 130(2) . . ?
C28 C33 Ir1 108.1(16) . . ?
C7 N1 C1 102.3(17) . . ?
C7 N1 Ir1 121.6(14) . . ?
C1 N1 Ir1 136.1(14) . . ?
N3 N2 N4 112.3(17) . . ?
N3 N2 Ir1 121.1(12) . . ?
N4 N2 Ir1 124.3(14) . . ?
N2 N3 C10 105(2) . . ?
N2 N4 C9 107(2) . . ?
N2 N4 C8 121.9(19) . . ?
C9 N4 C8 131(2) . . ?
C7 N5 C6 104.5(18) . . ?
C12 N6 C16 116(2) . . ?
C12 N6 Ir1 129.1(16) . . ?
C16 N6 Ir1 114.7(16) . . ?
N7 Ir1 N6 175.0(7) . . ?
N7 Ir1 C22 95.8(6) . . ?
N6 Ir1 C22 81.9(6) . . ?
N7 Ir1 C33 82.1(8) . . ?
N6 Ir1 C33 93.3(8) . . ?
C22 Ir1 C33 88.1(7) . . ?
N7 Ir1 N1 86.7(6) . . ?
N6 Ir1 N1 95.8(7) . . ?
C22 Ir1 N1 175.9(6) . . ?
C33 Ir1 N1 95.5(7) . . ?
N7 Ir1 N2 95.4(7) . . ?
N6 Ir1 N2 89.1(7) . . ?
C22 Ir1 N2 90.0(6) . . ?
C33 Ir1 N2 176.7(7) . . ?
N1 Ir1 N2 86.5(6) . . ?

loop_
_geom_bond_atom_site_label_1
_geom_bond_atom_site_label_2
_geom_bond_distance
_geom_bond_site_symmetry_2
_geom_bond_publ_flag
C11 O1 1.38(4) . ?
C11 C10 1.53(3) . ?
C23 C24 1.31(4) . ?
C23 N7 1.38(3) . ?
C24 C25 1.43(5) . ?
C25 C26 1.42(4) . ?
N7 C27 1.36(3) . ?
N7 Ir1 1.98(2) . ?
P1 F3 1.47(2) . ?
P1 F6 1.53(2) . ?
P1 F1 1.56(2) . ?
P1 F4 1.626(19) . ?
P1 F2 1.63(3) . ?
P1 F5 1.64(3) . ?
C1 C6 1.35(3) . ?
C1 C2 1.40(3) . ?
C1 N1 1.41(2) . ?
C2 C3 1.35(3) . ?
C3 C4 1.40(4) . ?
C4 C5 1.34(4) . ?
C5 C6 1.33(3) . ?
C6 N5 1.42(3) . ?
C7 N1 1.31(2) . ?
C7 N5 1.33(3) . ?
C7 C8 1.50(3) . ?
C8 N4 1.51(3) . ?
C9 C10 1.30(4) . ?
C9 N4 1.34(3) . ?
C10 N3 1.38(3) . ?
C12 N6 1.30(3) . ?
C12 C13 1.37(3) . ?
C13 C14 1.34(4) . ?
C14 C15 1.39(4) . ?
C15 C16 1.39(4) . ?
C16 N6 1.38(4) . ?
C16 C17 1.43(4) . ?
C17 C18 1.39(3) . ?
C17 C22 1.40(3) . ?
C18 C19 1.46(4) . ?
C19 C20 1.40(4) . ?
C20 C21 1.33(4) . ?
C21 C22 1.38(3) . ?
C22 Ir1 2.007(18) . ?
C26 C27 1.36(3) . ?
C27 C28 1.52(4) . ?
C28 C29 1.38(3) . ?
C28 C33 1.42(3) . ?
C29 C30 1.34(4) . ?
C30 C31 1.41(4) . ?
C31 C32 1.38(3) . ?
C32 C33 1.28(3) . ?
C33 Ir1 2.077(19) . ?
N1 Ir1 2.174(15) . ?
N2 N3 1.25(3) . ?
N2 N4 1.31(2) . ?
N2 Ir1 2.217(15) . ?
N6 Ir1 2.00(2) . ?
